data_4317227
loop_
_publ_author_name
'Andrew R. Shaffer'
'Nihal Deligonul'
'Daniel A. Scherson'
'John D. Protasiewicz'

_publ_section_title
;
 A Hybrid Lithium Oxalate-Phosphinate Salt
;
_journal_name_full 'Inorganic Chemistry'
_journal_page_first 10756
_journal_page_last 10758
_journal_paper_doi 10.1021/ic1018532
_journal_volume 49
_journal_year 2010
_chemical_formula_moiety 'C56 H58 Li2 O10 P4'
_chemical_formula_sum 'C56 H58 Li2 O10 P4'
_chemical_formula_weight 1028.78
_chemical_name_systematic
;
 ?
;
_space_group_IT_number 2
_symmetry_cell_setting triclinic
_symmetry_space_group_name_Hall '-P 1'
_symmetry_space_group_name_H-M 'P -1'
_atom_sites_solution_hydrogens geom
_atom_sites_solution_primary direct
_atom_sites_solution_secondary difmap
_audit_creation_method SHELXL-97
_cell_angle_alpha 109.2240(10)
_cell_angle_beta 107.3710(10)
_cell_angle_gamma 98.1580(10)
_cell_formula_units_Z 1
_cell_length_a 10.6895(11)
_cell_length_b 11.5033(12)
_cell_length_c 12.1994(13)
_cell_measurement_reflns_used 8875
_cell_measurement_temperature 170(2)
_cell_measurement_theta_max 26.77
_cell_measurement_theta_min 2.07
_cell_volume 1302.9(2)
_computing_cell_refinement 'Bruker SMART'
_computing_data_collection 'Bruker SMART'
_computing_data_reduction 'Bruker SAINT'
_computing_molecular_graphics 'Bruker SHELXTL'
_computing_publication_material 'Bruker SHELXTL'
_computing_structure_refinement 'SHELXL-97 (Sheldrick, 1997)'
_computing_structure_solution 'SHELXS-97 (Sheldrick, 1990)'
_diffrn_ambient_temperature 170(2)
_diffrn_measured_fraction_theta_full 0.979
_diffrn_measured_fraction_theta_max 0.979
_diffrn_measurement_device_type 'Bruker AXS APEX II CCD area detector'
_diffrn_measurement_method 'phi and omega scans'
_diffrn_radiation_monochromator graphite
_diffrn_radiation_source 'fine-focus sealed tube'
_diffrn_radiation_type MoK\a
_diffrn_radiation_wavelength 0.71073
_diffrn_reflns_av_R_equivalents 0.0206
_diffrn_reflns_av_sigmaI/netI 0.0250
_diffrn_reflns_limit_h_max 13
_diffrn_reflns_limit_h_min -13
_diffrn_reflns_limit_k_max 14
_diffrn_reflns_limit_k_min -14
_diffrn_reflns_limit_l_max 15
_diffrn_reflns_limit_l_min -15
_diffrn_reflns_number 14476
_diffrn_reflns_theta_full 26.88
_diffrn_reflns_theta_max 26.88
_diffrn_reflns_theta_min 1.90
_diffrn_standards_decay_% none
_diffrn_standards_number 0
_exptl_absorpt_coefficient_mu 0.203
_exptl_absorpt_correction_T_max 0.9692
_exptl_absorpt_correction_T_min 0.9144
_exptl_absorpt_correction_type multi-scan
_exptl_absorpt_process_details 'AXScale in APEX 2, (Bruker, 2004)'
_exptl_crystal_colour colourless
_exptl_crystal_density_diffrn 1.311
_exptl_crystal_density_meas ?
_exptl_crystal_density_method 'not measured'
_exptl_crystal_description Irregular
_exptl_crystal_F_000 540
_exptl_crystal_size_max 0.45
_exptl_crystal_size_mid 0.25
_exptl_crystal_size_min 0.16
_refine_diff_density_max 0.319
_refine_diff_density_min -0.613
_refine_diff_density_rms 0.090
_refine_ls_extinction_method none
_refine_ls_goodness_of_fit_ref 1.112
_refine_ls_hydrogen_treatment mixed
_refine_ls_matrix_type full
_refine_ls_number_parameters 329
_refine_ls_number_reflns 5515
_refine_ls_number_restraints 0
_refine_ls_restrained_S_all 1.112
_refine_ls_R_factor_all 0.0534
_refine_ls_R_factor_gt 0.0481
_refine_ls_shift/su_max 0.000
_refine_ls_shift/su_mean 0.000
_refine_ls_structure_factor_coef Fsqd
_refine_ls_weighting_details 'calc w=1/[\s^2^(Fo^2^)+(0.0852P)^2^+0.6295P] where P=(Fo^2^+2Fc^2^)/3'
_refine_ls_weighting_scheme calc
_refine_ls_wR_factor_gt 0.1474
_refine_ls_wR_factor_ref 0.1530
_reflns_number_gt 4816
_reflns_number_total 5515
_reflns_threshold_expression >2sigma(I)
_cod_data_source_file ic1018532_si_003.cif
_cod_data_source_block nd120909_0m
_cod_depositor_comments
;
The following automatic conversions were performed:

'_symmetry_cell_setting' value 'Triclinic' changed to 'triclinic'
according to the built-in table from CIF Core dictionary named
'cif_core.dic' version 2.4.1 from 2010-06-29.

Automatic conversion script
Id: cif_fix_values 1646 2011-03-28 12:23:43Z adriana 

The following automatic conversions were performed:

'_exptl_crystal_density_meas' value 'not measured' was changed to '?'
- the value is perceived as not measured.

Automatic conversion script
Id: cif_fix_values 3008 2015-01-20 13:52:24Z robertas 
;
_cod_database_code 4317227

loop_
_symmetry_equiv_pos_as_xyz
'x, y, z'
'-x, -y, -z'

loop_
_atom_site_label
_atom_site_type_symbol
_atom_site_fract_x
_atom_site_fract_y
_atom_site_fract_z
_atom_site_U_iso_or_equiv
_atom_site_adp_type
_atom_site_occupancy
_atom_site_symmetry_multiplicity
_atom_site_calc_flag
_atom_site_refinement_flags
_atom_site_disorder_assembly
_atom_site_disorder_group
P1 P 1.18704(5) 0.72211(5) 0.21635(4) 0.02684(15) Uani 1 1 d . . .
P2 P 0.80100(5) 0.27301(5) 0.11536(4) 0.02877(15) Uani 1 1 d . . .
Li1 Li 0.9003(3) 0.5037(3) 0.0454(3) 0.0311(7) Uani 1 1 d . . .
O2 O 1.08847(13) 0.60230(13) 0.11378(12) 0.0307(3) Uani 1 1 d . . .
O4 O 1.21755(15) 0.83777(13) 0.18650(13) 0.0350(3) Uani 1 1 d . . .
O5 O 0.71385(15) 0.16819(15) -0.01316(13) 0.0382(3) Uani 1 1 d . . .
O1 O 0.83342(15) 0.40623(14) 0.12447(13) 0.0358(3) Uani 1 1 d . . .
O3 O 0.79074(15) 0.62593(15) 0.04440(15) 0.0401(4) Uani 1 1 d . . .
C19 C 1.34558(19) 0.68538(19) 0.27453(17) 0.0290(4) Uani 1 1 d . . .
C7 C 0.9558(2) 0.23078(19) 0.17321(18) 0.0297(4) Uani 1 1 d . . .
C13 C 1.1300(2) 0.77185(19) 0.34436(18) 0.0311(4) Uani 1 1 d . . .
C24 C 1.3463(2) 0.5618(2) 0.2630(2) 0.0387(5) Uani 1 1 d . . .
H24 H 1.2628 0.4972 0.2247 0.046 Uiso 1 1 calc R . .
C1 C 0.71004(19) 0.25527(19) 0.21309(18) 0.0306(4) Uani 1 1 d . . .
C8 C 1.0709(2) 0.3242(2) 0.2644(2) 0.0396(5) Uani 1 1 d . . .
H8 H 1.0691 0.4112 0.2933 0.048 Uiso 1 1 calc R . .
C11 C 1.0782(3) 0.0724(2) 0.1796(2) 0.0476(6) Uani 1 1 d . . .
H11 H 1.0807 -0.0144 0.1505 0.057 Uiso 1 1 calc R . .
C12 C 0.9611(2) 0.1049(2) 0.1308(2) 0.0388(5) Uani 1 1 d . . .
H12 H 0.8833 0.0404 0.0675 0.047 Uiso 1 1 calc R . .
C18 C 1.0295(2) 0.6891(2) 0.35364(19) 0.0372(5) Uani 1 1 d . . .
H18 H 0.9878 0.6056 0.2904 0.045 Uiso 1 1 calc R . .
C2 C 0.7477(2) 0.3483(2) 0.3320(2) 0.0389(5) Uani 1 1 d . . .
H2 H 0.8191 0.4229 0.3597 0.047 Uiso 1 1 calc R . .
C10 C 1.1916(2) 0.1653(3) 0.2705(2) 0.0477(6) Uani 1 1 d . . .
H10 H 1.2723 0.1427 0.3040 0.057 Uiso 1 1 calc R . .
C3 C 0.6826(3) 0.3337(3) 0.4105(2) 0.0466(6) Uani 1 1 d . . .
H3 H 0.7099 0.3977 0.4922 0.056 Uiso 1 1 calc R . .
C22 C 1.5872(2) 0.6235(3) 0.3609(2) 0.0507(6) Uani 1 1 d . . .
H22 H 1.6700 0.6020 0.3898 0.061 Uiso 1 1 calc R . .
C20 C 1.4690(2) 0.7786(2) 0.3308(2) 0.0422(5) Uani 1 1 d . . .
H20 H 1.4709 0.8641 0.3396 0.051 Uiso 1 1 calc R . .
C6 C 0.6061(2) 0.1479(2) 0.1748(2) 0.0437(5) Uani 1 1 d . . .
H6 H 0.5793 0.0827 0.0938 0.052 Uiso 1 1 calc R . .
C23 C 1.4664(3) 0.5310(3) 0.3063(2) 0.0495(6) Uani 1 1 d . . .
H23 H 1.4653 0.4459 0.2983 0.059 Uiso 1 1 calc R . .
C21 C 1.5894(2) 0.7466(3) 0.3742(2) 0.0511(6) Uani 1 1 d . . .
H21 H 1.6736 0.8104 0.4133 0.061 Uiso 1 1 calc R . .
C16 C 1.0489(3) 0.8483(3) 0.5469(2) 0.0494(6) Uani 1 1 d . . .
H16 H 1.0213 0.8747 0.6163 0.059 Uiso 1 1 calc R . .
C9 C 1.1881(2) 0.2911(3) 0.3132(2) 0.0481(6) Uani 1 1 d . . .
H9 H 1.2664 0.3552 0.3762 0.058 Uiso 1 1 calc R . .
C25 C 0.8239(3) 0.7498(3) 0.0454(4) 0.0624(8) Uani 1 1 d . . .
H25A H 0.8460 0.7459 -0.0288 0.075 Uiso 1 1 calc R . .
H25B H 0.9040 0.8054 0.1213 0.075 Uiso 1 1 calc R . .
C14 C 1.1886(3) 0.8927(2) 0.4373(2) 0.0503(6) Uani 1 1 d . . .
H14 H 1.2571 0.9505 0.4319 0.060 Uiso 1 1 calc R . .
C15 C 1.1483(3) 0.9304(3) 0.5383(3) 0.0616(8) Uani 1 1 d . . .
H15 H 1.1898 1.0136 0.6022 0.074 Uiso 1 1 calc R . .
C17 C 0.9899(2) 0.7287(3) 0.4556(2) 0.0457(5) Uani 1 1 d . . .
H17 H 0.9211 0.6719 0.4618 0.055 Uiso 1 1 calc R . .
C5 C 0.5404(3) 0.1345(3) 0.2539(3) 0.0559(7) Uani 1 1 d . . .
H5 H 0.4685 0.0605 0.2270 0.067 Uiso 1 1 calc R . .
C4 C 0.5792(3) 0.2277(3) 0.3708(2) 0.0501(6) Uani 1 1 d . . .
H4 H 0.5337 0.2184 0.4247 0.060 Uiso 1 1 calc R . .
C27 C 0.6020(4) 0.7048(4) 0.0434(4) 0.0807(11) Uani 1 1 d . . .
H27A H 0.5247 0.6683 -0.0379 0.097 Uiso 1 1 calc R . .
H27B H 0.5680 0.7426 0.1105 0.097 Uiso 1 1 calc R . .
C28 C 0.6678(3) 0.6057(4) 0.0646(4) 0.0819(12) Uani 1 1 d . . .
H28A H 0.6859 0.6120 0.1511 0.098 Uiso 1 1 calc R . .
H28B H 0.6079 0.5197 0.0061 0.098 Uiso 1 1 calc R . .
C26 C 0.7071(4) 0.8006(4) 0.0440(6) 0.1132(18) Uani 1 1 d . . .
H26A H 0.6736 0.8197 -0.0313 0.136 Uiso 1 1 calc R . .
H26B H 0.7325 0.8805 0.1187 0.136 Uiso 1 1 calc R . .
H5A H 0.747(5) 0.167(4) -0.095(4) 0.130(16) Uiso 1 1 d . . .

loop_
_atom_site_aniso_label
_atom_site_aniso_U_11
_atom_site_aniso_U_22
_atom_site_aniso_U_33
_atom_site_aniso_U_23
_atom_site_aniso_U_13
_atom_site_aniso_U_12
P1 0.0312(3) 0.0292(3) 0.0227(2) 0.01069(19) 0.01134(19) 0.0116(2)
P2 0.0317(3) 0.0321(3) 0.0267(3) 0.0145(2) 0.0126(2) 0.0097(2)
Li1 0.0330(16) 0.0337(16) 0.0300(16) 0.0142(13) 0.0125(13) 0.0129(13)
O2 0.0291(7) 0.0359(7) 0.0252(6) 0.0098(6) 0.0092(5) 0.0102(6)
O4 0.0509(9) 0.0328(7) 0.0304(7) 0.0156(6) 0.0207(6) 0.0180(6)
O5 0.0406(8) 0.0437(8) 0.0280(7) 0.0139(6) 0.0129(6) 0.0045(6)
O1 0.0415(8) 0.0364(8) 0.0382(8) 0.0211(6) 0.0177(6) 0.0135(6)
O3 0.0351(8) 0.0421(8) 0.0582(10) 0.0281(7) 0.0248(7) 0.0179(6)
C19 0.0291(9) 0.0348(10) 0.0242(9) 0.0112(8) 0.0116(7) 0.0088(8)
C7 0.0339(10) 0.0326(10) 0.0312(10) 0.0160(8) 0.0182(8) 0.0120(8)
C13 0.0361(10) 0.0354(10) 0.0266(9) 0.0139(8) 0.0133(8) 0.0156(8)
C24 0.0359(11) 0.0393(11) 0.0404(11) 0.0181(9) 0.0096(9) 0.0123(9)
C1 0.0292(9) 0.0389(10) 0.0298(9) 0.0174(8) 0.0126(8) 0.0144(8)
C8 0.0385(11) 0.0361(11) 0.0430(12) 0.0169(9) 0.0119(9) 0.0099(9)
C11 0.0554(14) 0.0456(13) 0.0595(15) 0.0261(12) 0.0321(12) 0.0289(11)
C12 0.0438(12) 0.0348(11) 0.0412(11) 0.0133(9) 0.0205(9) 0.0136(9)
C18 0.0379(11) 0.0444(12) 0.0313(10) 0.0147(9) 0.0156(9) 0.0114(9)
C2 0.0414(11) 0.0413(11) 0.0370(11) 0.0148(9) 0.0182(9) 0.0130(9)
C10 0.0435(13) 0.0675(16) 0.0581(15) 0.0400(13) 0.0288(11) 0.0319(12)
C3 0.0484(13) 0.0646(15) 0.0359(11) 0.0210(11) 0.0215(10) 0.0260(12)
C22 0.0351(12) 0.0720(17) 0.0504(14) 0.0277(13) 0.0144(10) 0.0246(12)
C20 0.0390(11) 0.0414(12) 0.0429(12) 0.0155(10) 0.0141(10) 0.0060(9)
C6 0.0412(12) 0.0503(13) 0.0373(11) 0.0163(10) 0.0159(9) 0.0046(10)
C23 0.0458(13) 0.0530(14) 0.0538(14) 0.0258(12) 0.0131(11) 0.0248(11)
C21 0.0279(11) 0.0647(16) 0.0511(14) 0.0192(12) 0.0101(10) 0.0028(10)
C16 0.0644(16) 0.0580(15) 0.0407(12) 0.0192(11) 0.0354(12) 0.0264(12)
C9 0.0363(12) 0.0555(14) 0.0523(14) 0.0261(12) 0.0112(10) 0.0114(10)
C25 0.0504(15) 0.0476(14) 0.107(2) 0.0439(16) 0.0350(16) 0.0202(12)
C14 0.0706(16) 0.0382(12) 0.0441(13) 0.0085(10) 0.0363(12) 0.0065(11)
C15 0.098(2) 0.0406(13) 0.0469(14) 0.0043(11) 0.0450(15) 0.0118(13)
C17 0.0443(12) 0.0596(15) 0.0408(12) 0.0216(11) 0.0238(10) 0.0136(11)
C5 0.0431(13) 0.0715(17) 0.0565(16) 0.0300(14) 0.0236(12) 0.0024(12)
C4 0.0444(13) 0.0814(18) 0.0482(14) 0.0386(13) 0.0301(11) 0.0266(13)
C27 0.068(2) 0.097(3) 0.131(3) 0.072(3) 0.062(2) 0.0566(19)
C28 0.0588(17) 0.102(3) 0.156(4) 0.094(3) 0.074(2) 0.0521(18)
C26 0.064(2) 0.071(2) 0.236(6) 0.080(3) 0.064(3) 0.0393(19)

loop_
_atom_type_symbol
_atom_type_description
_atom_type_scat_dispersion_real
_atom_type_scat_dispersion_imag
_atom_type_scat_source
C C 0.0033 0.0016 'International Tables Vol C Tables 4.2.6.8 and 6.1.1.4'
H H 0.0000 0.0000 'International Tables Vol C Tables 4.2.6.8 and 6.1.1.4'
Li Li -0.0003 0.0001 'International Tables Vol C Tables 4.2.6.8 and 6.1.1.4'
O O 0.0106 0.0060 'International Tables Vol C Tables 4.2.6.8 and 6.1.1.4'
P P 0.1023 0.0942 'International Tables Vol C Tables 4.2.6.8 and 6.1.1.4'

loop_
_geom_angle_atom_site_label_1
_geom_angle_atom_site_label_2
_geom_angle_atom_site_label_3
_geom_angle
_geom_angle_site_symmetry_1
_geom_angle_site_symmetry_3
_geom_angle_publ_flag
O2 P1 O4 118.25(8) . . ?
O2 P1 C13 110.18(9) . . ?
O4 P1 C13 106.12(9) . . ?
O2 P1 C19 107.70(8) . . ?
O4 P1 C19 107.47(9) . . ?
C13 P1 C19 106.53(9) . . ?
O1 P2 O5 117.71(8) . . ?
O1 P2 C1 111.70(9) . . ?
O5 P2 C1 104.07(9) . . ?
O1 P2 C7 109.64(9) . . ?
O5 P2 C7 107.85(9) . . ?
C1 P2 C7 105.01(9) . . ?
O1 Li1 O2 121.56(17) . . ?
O1 Li1 O3 104.24(16) . . ?
O2 Li1 O3 106.36(17) . . ?
O1 Li1 O2 113.21(17) . 2_765 ?
O2 Li1 O2 93.54(15) . 2_765 ?
O3 Li1 O2 118.54(17) . 2_765 ?
O1 Li1 Li1 132.0(2) . 2_765 ?
O2 Li1 Li1 47.32(11) . 2_765 ?
O3 Li1 Li1 123.8(2) . 2_765 ?
O2 Li1 Li1 46.22(11) 2_765 2_765 ?
P1 O2 Li1 142.57(13) . . ?
P1 O2 Li1 129.42(13) . 2_765 ?
Li1 O2 Li1 86.46(15) . 2_765 ?
P2 O1 Li1 140.58(14) . . ?
C25 O3 C28 109.1(2) . . ?
C25 O3 Li1 129.56(17) . . ?
C28 O3 Li1 120.55(18) . . ?
C24 C19 C20 118.61(19) . . ?
C24 C19 P1 119.86(15) . . ?
C20 C19 P1 121.53(16) . . ?
C12 C7 C8 119.04(19) . . ?
C12 C7 P2 120.83(16) . . ?
C8 C7 P2 120.11(15) . . ?
C14 C13 C18 118.90(19) . . ?
C14 C13 P1 120.09(16) . . ?
C18 C13 P1 120.99(16) . . ?
C23 C24 C19 121.0(2) . . ?
C6 C1 C2 118.7(2) . . ?
C6 C1 P2 121.43(16) . . ?
C2 C1 P2 119.84(16) . . ?
C9 C8 C7 120.2(2) . . ?
C12 C11 C10 120.1(2) . . ?
C11 C12 C7 120.6(2) . . ?
C13 C18 C17 119.9(2) . . ?
C3 C2 C1 120.7(2) . . ?
C9 C10 C11 120.1(2) . . ?
C4 C3 C2 120.0(2) . . ?
C21 C22 C23 120.5(2) . . ?
C19 C20 C21 119.9(2) . . ?
C1 C6 C5 120.3(2) . . ?
C22 C23 C24 119.8(2) . . ?
C22 C21 C20 120.2(2) . . ?
C17 C16 C15 119.8(2) . . ?
C10 C9 C8 120.1(2) . . ?
O3 C25 C26 107.7(2) . . ?
C13 C14 C15 120.5(2) . . ?
C16 C15 C14 120.4(2) . . ?
C16 C17 C18 120.6(2) . . ?
C4 C5 C6 120.0(2) . . ?
C3 C4 C5 120.4(2) . . ?
C26 C27 C28 105.5(3) . . ?
O3 C28 C27 107.5(2) . . ?
C25 C26 C27 107.8(3) . . ?

loop_
_geom_bond_atom_site_label_1
_geom_bond_atom_site_label_2
_geom_bond_distance
_geom_bond_site_symmetry_2
_geom_bond_publ_flag
P1 O2 1.4968(14) . ?
P1 O4 1.5086(14) . ?
P1 C13 1.794(2) . ?
P1 C19 1.799(2) . ?
P2 O1 1.4815(14) . ?
P2 O5 1.5311(15) . ?
P2 C1 1.790(2) . ?
P2 C7 1.796(2) . ?
Li1 O1 1.896(4) . ?
Li1 O2 1.938(4) . ?
Li1 O3 1.954(4) . ?
Li1 O2 1.973(3) 2_765 ?
Li1 Li1 2.679(6) 2_765 ?
O2 Li1 1.973(3) 2_765 ?
O3 C25 1.414(3) . ?
O3 C28 1.410(3) . ?
C19 C24 1.383(3) . ?
C19 C20 1.391(3) . ?
C7 C12 1.384(3) . ?
C7 C8 1.388(3) . ?
C13 C14 1.379(3) . ?
C13 C18 1.388(3) . ?
C24 C23 1.378(3) . ?
C1 C6 1.378(3) . ?
C1 C2 1.385(3) . ?
C8 C9 1.382(3) . ?
C11 C12 1.377(3) . ?
C11 C10 1.375(4) . ?
C18 C17 1.389(3) . ?
C2 C3 1.378(3) . ?
C10 C9 1.378(4) . ?
C3 C4 1.362(4) . ?
C22 C21 1.367(4) . ?
C22 C23 1.368(4) . ?
C20 C21 1.390(3) . ?
C6 C5 1.386(3) . ?
C16 C17 1.362(4) . ?
C16 C15 1.371(4) . ?
C25 C26 1.450(4) . ?
C14 C15 1.382(3) . ?
C5 C4 1.367(4) . ?
C27 C26 1.454(5) . ?
C27 C28 1.474(4) . ?
